data_7133993
loop_
_publ_author_name
'Zhang, Zhilai'
'Xu, Yu'
'Peng, Menglin'
'Song, Siyu'
'Wei, Yuanzheng'
'Hu, Huimin'
'Wang, Xiuju'
'Yu, Fuchao'

_publ_section_title
;
 Pd(II)-catalyzed regioselective ring opening/[3+2] annulation reaction of
 enaminones with cyclopropenones: divergent synthesis of
 &#x3b3;-butenolides and &#x3b3;-lactams.
;
_journal_issue 100
_journal_name_full 'Chemical communications (Cambridge, England)'
_journal_page_first 14968
_journal_page_last 14971
_journal_paper_doi 10.1039/d4cc05895j
_journal_volume 60
_journal_year 2024
_chemical_absolute_configuration ad
_chemical_formula_moiety 'C31 H23 N O2'
_chemical_formula_sum 'C31 H23 N O2'
_chemical_formula_weight 441.50
_space_group_crystal_system orthorhombic
_space_group_IT_number 29
_space_group_name_Hall 'P 2c -2ac'
_space_group_name_H-M_alt 'P c a 21'
_atom_sites_solution_hydrogens geom
_atom_sites_solution_primary dual
_audit_creation_date 2024-05-28
_audit_creation_method
;
Olex2 1.5
(compiled 2024.02.16 svn.r378c4104 for OlexSys, GUI svn.r6928)
;
_audit_update_record
;
2024-10-16 deposited with the CCDC.	2024-11-20 downloaded from the CCDC.
;
_cell_angle_alpha 90
_cell_angle_beta 90
_cell_angle_gamma 90
_cell_formula_units_Z 4
_cell_length_a 26.0297(16)
_cell_length_b 5.9625(3)
_cell_length_c 15.3428(9)
_cell_measurement_reflns_used 6834
_cell_measurement_temperature 303.00
_cell_measurement_theta_max 24.46
_cell_measurement_theta_min 2.66
_cell_volume 2381.2(2)
_computing_cell_refinement 'SAINT V8.40B (?, 2016)'
_computing_data_reduction 'SAINT V8.40B (?, 2016)'
_computing_molecular_graphics 'Olex2 1.5 (Dolomanov et al., 2009)'
_computing_publication_material 'Olex2 1.5 (Dolomanov et al., 2009)'
_computing_structure_refinement 'SHELXL 2019/2 (Sheldrick, 2015)'
_computing_structure_solution 'SHELXT 2018/2 (Sheldrick, 2018)'
_diffrn_ambient_temperature 303.00
_diffrn_measured_fraction_theta_full 0.998
_diffrn_measured_fraction_theta_max 0.997
_diffrn_measurement_device_type 'Bruker APEX-II CCD'
_diffrn_measurement_method '\f and \w scans'
_diffrn_radiation_type MoK\a
_diffrn_radiation_wavelength 0.71073
_diffrn_reflns_av_R_equivalents 0.0607
_diffrn_reflns_av_unetI/netI 0.0471
_diffrn_reflns_Laue_measured_fraction_full 0.998
_diffrn_reflns_Laue_measured_fraction_max 0.997
_diffrn_reflns_limit_h_max 34
_diffrn_reflns_limit_h_min -34
_diffrn_reflns_limit_k_max 7
_diffrn_reflns_limit_k_min -7
_diffrn_reflns_limit_l_max 20
_diffrn_reflns_limit_l_min -20
_diffrn_reflns_number 26654
_diffrn_reflns_point_group_measured_fraction_full 0.997
_diffrn_reflns_point_group_measured_fraction_max 0.993
_diffrn_reflns_theta_full 25.242
_diffrn_reflns_theta_max 28.287
_diffrn_reflns_theta_min 2.655
_diffrn_source_current 1.4
_diffrn_source_power 0.07
_diffrn_source_voltage 50.0
_diffrn_standards_number 0
_exptl_absorpt_coefficient_mu 0.077
_exptl_absorpt_correction_T_max 0.7457
_exptl_absorpt_correction_T_min 0.7080
_exptl_absorpt_correction_type multi-scan
_exptl_absorpt_process_details
;
SADABS-2016/2 (Bruker,2016/2) was used for absorption correction.
wR2(int) was 0.0914 before and 0.0738 after correction.
The Ratio of minimum to maximum transmission is 0.9494.
The \l/2 correction factor is Not present.
;
_exptl_crystal_density_diffrn 1.232
_exptl_crystal_description block
_exptl_crystal_F_000 928
_exptl_crystal_size_max 0.2
_exptl_crystal_size_mid 0.15
_exptl_crystal_size_min 0.1
_refine_diff_density_max 0.121
_refine_diff_density_min -0.185
_refine_diff_density_rms 0.035
_refine_ls_abs_structure_details
;
 Refined as an inversion twin.
;
_refine_ls_abs_structure_Flack 0(2)
_refine_ls_extinction_method none
_refine_ls_goodness_of_fit_ref 1.093
_refine_ls_hydrogen_treatment constr
_refine_ls_matrix_type full
_refine_ls_number_parameters 309
_refine_ls_number_reflns 5846
_refine_ls_number_restraints 1
_refine_ls_restrained_S_all 1.093
_refine_ls_R_factor_all 0.0656
_refine_ls_R_factor_gt 0.0451
_refine_ls_shift/su_max 0.000
_refine_ls_shift/su_mean 0.000
_refine_ls_structure_factor_coef Fsqd
_refine_ls_weighting_details 'w=1/[\s^2^(Fo^2^)+(0.0367P)^2^+0.2499P] where P=(Fo^2^+2Fc^2^)/3'
_refine_ls_weighting_scheme calc
_refine_ls_wR_factor_gt 0.0929
_refine_ls_wR_factor_ref 0.1099
_reflns_Friedel_coverage 0.922
_reflns_Friedel_fraction_full 0.996
_reflns_Friedel_fraction_max 0.989
_reflns_number_gt 4453
_reflns_number_total 5846
_reflns_threshold_expression 'I > 2\s(I)'
_cod_data_source_file d4cc05895j2.cif
_cod_data_source_block mo_240526zzl_0ma
_cod_depositor_comments 'Adding full bibliography for 7133991--7133993.cif.'
_cod_database_code 7133993
_shelx_shelxl_version_number 2019/2
_shelx_space_group_comment
;
The symmetry employed for this shelxl refinement is uniquely defined
by the following loop, which should always be used as a source of
symmetry information in preference to the above space-group names.
They are only intended as comments.
;
_shelx_estimated_absorpt_t_max 0.992
_shelx_estimated_absorpt_t_min 0.985
_olex2_refinement_description
;
1. Twinned data refinement
 Scales: 1(2)
 0(2)
2. Fixed Uiso
 At 1.2 times of:
  All C(H) groups
 At 1.5 times of:
  All C(H,H,H) groups
3.a Aromatic/amide H refined with riding coordinates:
 C24(H24), C13(H13), C6(H6), C4(H4), C17(H17), C27(H27), C3(H3), C19(H19),
 C7(H7), C31(H31), C22(H22), C14(H14), C23(H23), C16(H16), C20(H20), C28(H28),
 C21(H21), C15(H15), C30(H30), C29(H29)
3.b Idealised Me refined as rotating group:
 C1(H1A,H1B,H1C)
;
_olex2_submission_special_instructions 'No special instructions were received'

loop_
_space_group_symop_operation_xyz
'x, y, z'
'-x, -y, z+1/2'
'x+1/2, -y, z'
'-x+1/2, y, z+1/2'

loop_
_atom_site_label
_atom_site_type_symbol
_atom_site_fract_x
_atom_site_fract_y
_atom_site_fract_z
_atom_site_U_iso_or_equiv
_atom_site_adp_type
_atom_site_occupancy
_atom_site_site_symmetry_order
_atom_site_calc_flag
_atom_site_refinement_flags_posn
_atom_site_refinement_flags_adp
_atom_site_refinement_flags_occupancy
_atom_site_disorder_assembly
_atom_site_disorder_group
O1 O 0.37904(7) 0.7462(3) 0.32234(13) 0.0479(5) Uani 1 1 d . . . . .
O2 O 0.37641(9) -0.0863(4) 0.56387(19) 0.0665(7) Uani 1 1 d . . . . .
N1 N 0.37120(8) 0.4850(4) 0.43210(16) 0.0398(5) Uani 1 1 d . . . . .
C11 C 0.35336(10) 0.6530(4) 0.37816(17) 0.0382(6) Uani 1 1 d . . . . .
C10 C 0.29828(10) 0.6894(4) 0.40168(17) 0.0374(6) Uani 1 1 d . . . . .
C24 C 0.33493(11) 0.2593(5) 0.55156(18) 0.0406(6) Uani 1 1 d . . . . .
H24 H 0.304698 0.237921 0.582784 0.049 Uiso 1 1 calc R U . . .
C5 C 0.42369(10) 0.4130(4) 0.43327(17) 0.0369(5) Uani 1 1 d . . . . .
C8 C 0.33250(10) 0.4149(4) 0.48919(17) 0.0370(6) Uani 1 1 d . . . . .
C9 C 0.28683(9) 0.5468(4) 0.46724(17) 0.0372(6) Uani 1 1 d . . . . .
C12 C 0.26554(10) 0.8524(5) 0.35548(17) 0.0410(6) Uani 1 1 d . . . . .
C18 C 0.23891(10) 0.5272(5) 0.51891(17) 0.0388(6) Uani 1 1 d . . . . .
C25 C 0.37874(11) 0.1146(5) 0.57871(18) 0.0421(6) Uani 1 1 d . . . . .
C13 C 0.28577(12) 1.0516(5) 0.32440(19) 0.0467(7) Uani 1 1 d . . . . .
H13 H 0.320492 1.082080 0.332421 0.056 Uiso 1 1 calc R U . . .
C6 C 0.43761(11) 0.2064(5) 0.3997(2) 0.0454(6) Uani 1 1 d . . . . .
H6 H 0.413132 0.114248 0.373861 0.054 Uiso 1 1 calc R U . . .
C26 C 0.42153(11) 0.2114(5) 0.63014(18) 0.0426(6) Uani 1 1 d . . . . .
C4 C 0.46048(11) 0.5515(5) 0.46870(19) 0.0462(7) Uani 1 1 d . . . . .
H4 H 0.451392 0.691997 0.489988 0.055 Uiso 1 1 calc R U . . .
C17 C 0.21388(12) 0.8082(6) 0.3409(2) 0.0534(8) Uani 1 1 d . . . . .
H17 H 0.199629 0.673975 0.360154 0.064 Uiso 1 1 calc R U . . .
C27 C 0.41805(13) 0.4220(5) 0.6672(2) 0.0501(7) Uani 1 1 d . . . . .
H27 H 0.388940 0.509167 0.657846 0.060 Uiso 1 1 calc R U . . .
C3 C 0.51080(12) 0.4810(6) 0.4725(2) 0.0547(8) Uani 1 1 d . . . . .
H3 H 0.535537 0.575697 0.496129 0.066 Uiso 1 1 calc R U . . .
C2 C 0.52523(12) 0.2731(6) 0.4420(2) 0.0536(8) Uani 1 1 d . . . . .
C19 C 0.22546(12) 0.6952(5) 0.5766(2) 0.0523(7) Uani 1 1 d . . . . .
H19 H 0.245701 0.823303 0.580621 0.063 Uiso 1 1 calc R U . . .
C7 C 0.48802(12) 0.1389(5) 0.4048(2) 0.0509(7) Uani 1 1 d . . . . .
H7 H 0.497258 -0.000656 0.382764 0.061 Uiso 1 1 calc R U . . .
C31 C 0.46584(13) 0.0856(6) 0.6433(2) 0.0564(8) Uani 1 1 d . . . . .
H31 H 0.468652 -0.056654 0.618890 0.068 Uiso 1 1 calc R U . . .
C22 C 0.16480(13) 0.3199(6) 0.5659(2) 0.0655(9) Uani 1 1 d . . . . .
H22 H 0.144100 0.193142 0.561940 0.079 Uiso 1 1 calc R U . . .
C14 C 0.25515(14) 1.2061(5) 0.2815(2) 0.0553(8) Uani 1 1 d . . . . .
H14 H 0.269276 1.339366 0.261103 0.066 Uiso 1 1 calc R U . . .
C23 C 0.20824(12) 0.3376(6) 0.5140(2) 0.0520(7) Uani 1 1 d . . . . .
H23 H 0.216800 0.222138 0.475941 0.062 Uiso 1 1 calc R U . . .
C16 C 0.18362(13) 0.9629(7) 0.2980(2) 0.0677(10) Uani 1 1 d . . . . .
H16 H 0.149068 0.931755 0.288418 0.081 Uiso 1 1 calc R U . . .
C20 C 0.18224(14) 0.6750(7) 0.6285(2) 0.0641(9) Uani 1 1 d . . . . .
H20 H 0.173647 0.789056 0.667215 0.077 Uiso 1 1 calc R U . . .
C28 C 0.45767(16) 0.5040(7) 0.7183(2) 0.0655(10) Uani 1 1 d . . . . .
H28 H 0.454821 0.644388 0.744242 0.079 Uiso 1 1 calc R U . . .
C21 C 0.15218(13) 0.4878(7) 0.6229(2) 0.0659(9) Uani 1 1 d . . . . .
H21 H 0.123145 0.474382 0.657870 0.079 Uiso 1 1 calc R U . . .
C15 C 0.20393(14) 1.1623(6) 0.2693(2) 0.0627(9) Uani 1 1 d . . . . .
H15 H 0.183054 1.267075 0.241684 0.075 Uiso 1 1 calc R U . . .
C30 C 0.50568(14) 0.1713(7) 0.6925(3) 0.0718(11) Uani 1 1 d . . . . .
H30 H 0.535639 0.088436 0.699850 0.086 Uiso 1 1 calc R U . . .
C29 C 0.50117(17) 0.3777(8) 0.7306(2) 0.0755(11) Uani 1 1 d . . . . .
H29 H 0.527727 0.432875 0.764966 0.091 Uiso 1 1 calc R U . . .
C1 C 0.58004(15) 0.1934(9) 0.4499(4) 0.0984(16) Uani 1 1 d . . . . .
H1A H 0.602552 0.300239 0.422810 0.148 Uiso 1 1 calc R U . . .
H1B H 0.583588 0.050712 0.421551 0.148 Uiso 1 1 calc R U . . .
H1C H 0.588871 0.178612 0.510372 0.148 Uiso 1 1 calc R U . . .

loop_
_atom_site_aniso_label
_atom_site_aniso_U_11
_atom_site_aniso_U_22
_atom_site_aniso_U_33
_atom_site_aniso_U_23
_atom_site_aniso_U_13
_atom_site_aniso_U_12
O1 0.0404(11) 0.0560(12) 0.0473(11) 0.0086(9) 0.0062(9) -0.0013(9)
O2 0.0648(15) 0.0422(12) 0.0925(18) -0.0096(12) -0.0146(14) 0.0025(10)
N1 0.0294(11) 0.0447(12) 0.0452(12) 0.0077(10) 0.0036(10) 0.0014(9)
C11 0.0334(14) 0.0424(14) 0.0389(14) -0.0007(11) -0.0009(11) -0.0024(11)
C10 0.0302(13) 0.0433(14) 0.0387(13) -0.0025(11) -0.0018(11) -0.0009(10)
C24 0.0339(14) 0.0477(14) 0.0403(14) -0.0011(12) 0.0022(11) -0.0018(11)
C5 0.0309(13) 0.0444(14) 0.0353(12) 0.0016(11) 0.0023(11) 0.0007(11)
C8 0.0316(13) 0.0416(14) 0.0379(13) -0.0038(11) 0.0005(10) -0.0025(10)
C9 0.0292(13) 0.0440(14) 0.0385(13) -0.0042(11) -0.0011(11) -0.0020(10)
C12 0.0371(15) 0.0507(16) 0.0353(13) -0.0028(12) -0.0018(11) 0.0028(11)
C18 0.0317(14) 0.0481(15) 0.0367(12) 0.0016(11) -0.0023(11) 0.0025(11)
C25 0.0449(16) 0.0423(15) 0.0393(14) 0.0036(12) 0.0013(12) 0.0010(12)
C13 0.0433(16) 0.0485(16) 0.0483(16) -0.0016(13) -0.0033(13) 0.0001(13)
C6 0.0416(16) 0.0451(15) 0.0495(16) -0.0063(13) 0.0018(13) -0.0013(12)
C26 0.0416(15) 0.0471(15) 0.0390(13) 0.0069(12) -0.0035(12) -0.0017(11)
C4 0.0434(16) 0.0459(16) 0.0492(16) -0.0076(13) 0.0003(13) -0.0032(12)
C17 0.0358(15) 0.070(2) 0.0541(18) 0.0108(15) -0.0043(13) -0.0022(13)
C27 0.0565(19) 0.0481(17) 0.0457(16) 0.0016(12) -0.0055(14) -0.0019(14)
C3 0.0364(16) 0.067(2) 0.0608(19) -0.0092(16) -0.0050(14) -0.0065(14)
C2 0.0365(16) 0.071(2) 0.0534(17) 0.0005(16) 0.0027(14) 0.0067(14)
C19 0.0527(18) 0.0542(18) 0.0501(17) -0.0070(14) 0.0052(15) 0.0011(13)
C7 0.0504(18) 0.0487(16) 0.0537(17) -0.0060(14) 0.0070(15) 0.0103(13)
C31 0.0544(19) 0.0623(19) 0.0527(18) 0.0041(15) -0.0105(15) 0.0098(15)
C22 0.0428(18) 0.080(2) 0.073(2) 0.004(2) 0.0105(18) -0.0125(16)
C14 0.066(2) 0.0542(18) 0.0456(17) 0.0064(14) -0.0021(16) 0.0077(15)
C23 0.0429(17) 0.0557(18) 0.0574(18) -0.0071(14) 0.0053(14) -0.0050(14)
C16 0.0400(18) 0.101(3) 0.062(2) 0.015(2) -0.0118(16) 0.0085(18)
C20 0.061(2) 0.080(2) 0.0521(18) -0.0064(17) 0.0131(17) 0.0139(18)
C28 0.079(3) 0.067(2) 0.0500(19) -0.0050(16) -0.0125(18) -0.018(2)
C21 0.0428(18) 0.093(3) 0.062(2) 0.009(2) 0.0152(16) 0.0077(18)
C15 0.063(2) 0.078(2) 0.0472(17) 0.0102(16) -0.0083(16) 0.0215(18)
C30 0.054(2) 0.098(3) 0.064(2) 0.013(2) -0.0159(18) 0.008(2)
C29 0.068(3) 0.104(3) 0.055(2) 0.007(2) -0.0225(19) -0.022(2)
C1 0.045(2) 0.127(4) 0.123(4) -0.016(3) -0.007(2) 0.028(2)

loop_
_atom_type_symbol
_atom_type_description
_atom_type_scat_dispersion_real
_atom_type_scat_dispersion_imag
_atom_type_scat_source
C C 0.0033 0.0016 'International Tables Vol C Tables 4.2.6.8 and 6.1.1.4'
H H 0.0000 0.0000 'International Tables Vol C Tables 4.2.6.8 and 6.1.1.4'
N N 0.0061 0.0033 'International Tables Vol C Tables 4.2.6.8 and 6.1.1.4'
O O 0.0106 0.0060 'International Tables Vol C Tables 4.2.6.8 and 6.1.1.4'

loop_
_geom_angle_atom_site_label_1
_geom_angle_atom_site_label_2
_geom_angle_atom_site_label_3
_geom_angle
_geom_angle_site_symmetry_1
_geom_angle_site_symmetry_3
_geom_angle_publ_flag
C11 N1 C5 123.1(2) . . ?
C11 N1 C8 110.5(2) . . ?
C8 N1 C5 126.1(2) . . ?
O1 C11 N1 124.6(2) . . ?
O1 C11 C10 129.0(2) . . ?
N1 C11 C10 106.5(2) . . ?
C9 C10 C11 107.5(2) . . ?
C9 C10 C12 130.2(2) . . ?
C12 C10 C11 122.3(2) . . ?
C8 C24 H24 115.1 . . ?
C8 C24 C25 129.8(3) . . ?
C25 C24 H24 115.1 . . ?
C6 C5 N1 120.8(2) . . ?
C4 C5 N1 119.3(2) . . ?
C4 C5 C6 119.9(3) . . ?
N1 C8 C9 106.3(2) . . ?
C24 C8 N1 128.5(2) . . ?
C24 C8 C9 125.2(2) . . ?
C10 C9 C8 109.3(2) . . ?
C10 C9 C18 129.3(2) . . ?
C8 C9 C18 121.2(2) . . ?
C13 C12 C10 120.8(3) . . ?
C13 C12 C17 118.4(3) . . ?
C17 C12 C10 120.8(3) . . ?
C19 C18 C9 119.9(3) . . ?
C19 C18 C23 118.7(3) . . ?
C23 C18 C9 121.3(3) . . ?
O2 C25 C24 118.6(3) . . ?
O2 C25 C26 121.3(3) . . ?
C26 C25 C24 119.9(2) . . ?
C12 C13 H13 119.5 . . ?
C12 C13 C14 121.0(3) . . ?
C14 C13 H13 119.5 . . ?
C5 C6 H6 120.4 . . ?
C7 C6 C5 119.3(3) . . ?
C7 C6 H6 120.4 . . ?
C27 C26 C25 121.6(3) . . ?
C27 C26 C31 119.0(3) . . ?
C31 C26 C25 119.4(3) . . ?
C5 C4 H4 120.1 . . ?
C5 C4 C3 119.7(3) . . ?
C3 C4 H4 120.1 . . ?
C12 C17 H17 119.9 . . ?
C16 C17 C12 120.2(3) . . ?
C16 C17 H17 119.9 . . ?
C26 C27 H27 119.8 . . ?
C26 C27 C28 120.3(3) . . ?
C28 C27 H27 119.8 . . ?
C4 C3 H3 119.3 . . ?
C4 C3 C2 121.3(3) . . ?
C2 C3 H3 119.3 . . ?
C3 C2 C7 118.1(3) . . ?
C3 C2 C1 120.9(3) . . ?
C7 C2 C1 121.0(3) . . ?
C18 C19 H19 119.6 . . ?
C18 C19 C20 120.8(3) . . ?
C20 C19 H19 119.6 . . ?
C6 C7 C2 121.6(3) . . ?
C6 C7 H7 119.2 . . ?
C2 C7 H7 119.2 . . ?
C26 C31 H31 119.9 . . ?
C30 C31 C26 120.2(3) . . ?
C30 C31 H31 119.9 . . ?
C23 C22 H22 119.8 . . ?
C21 C22 H22 119.8 . . ?
C21 C22 C23 120.4(3) . . ?
C13 C14 H14 120.1 . . ?
C15 C14 C13 119.9(3) . . ?
C15 C14 H14 120.1 . . ?
C18 C23 C22 120.0(3) . . ?
C18 C23 H23 120.0 . . ?
C22 C23 H23 120.0 . . ?
C17 C16 H16 119.6 . . ?
C15 C16 C17 120.8(3) . . ?
C15 C16 H16 119.6 . . ?
C19 C20 H20 120.0 . . ?
C21 C20 C19 120.1(3) . . ?
C21 C20 H20 120.0 . . ?
C27 C28 H28 120.1 . . ?
C29 C28 C27 119.9(4) . . ?
C29 C28 H28 120.1 . . ?
C22 C21 H21 120.0 . . ?
C20 C21 C22 120.0(3) . . ?
C20 C21 H21 120.0 . . ?
C14 C15 C16 119.7(3) . . ?
C14 C15 H15 120.2 . . ?
C16 C15 H15 120.2 . . ?
C31 C30 H30 119.9 . . ?
C29 C30 C31 120.1(3) . . ?
C29 C30 H30 119.9 . . ?
C28 C29 H29 119.8 . . ?
C30 C29 C28 120.4(3) . . ?
C30 C29 H29 119.8 . . ?
C2 C1 H1A 109.5 . . ?
C2 C1 H1B 109.5 . . ?
C2 C1 H1C 109.5 . . ?
H1A C1 H1B 109.5 . . ?
H1A C1 H1C 109.5 . . ?
H1B C1 H1C 109.5 . . ?

loop_
_geom_bond_atom_site_label_1
_geom_bond_atom_site_label_2
_geom_bond_distance
_geom_bond_site_symmetry_2
_geom_bond_publ_flag
O1 C11 1.220(3) . ?
O2 C25 1.221(3) . ?
N1 C11 1.380(3) . ?
N1 C5 1.432(3) . ?
N1 C8 1.399(3) . ?
C11 C10 1.494(4) . ?
C10 C9 1.350(4) . ?
C10 C12 1.474(4) . ?
C24 H24 0.9300 . ?
C24 C8 1.335(4) . ?
C24 C25 1.490(4) . ?
C5 C6 1.383(4) . ?
C5 C4 1.377(4) . ?
C8 C9 1.465(4) . ?
C9 C18 1.483(4) . ?
C12 C13 1.384(4) . ?
C12 C17 1.388(4) . ?
C18 C19 1.382(4) . ?
C18 C23 1.386(4) . ?
C25 C26 1.482(4) . ?
C13 H13 0.9300 . ?
C13 C14 1.385(4) . ?
C6 H6 0.9300 . ?
C6 C7 1.375(4) . ?
C26 C27 1.382(4) . ?
C26 C31 1.391(4) . ?
C4 H4 0.9300 . ?
C4 C3 1.377(4) . ?
C17 H17 0.9300 . ?
C17 C16 1.380(5) . ?
C27 H27 0.9300 . ?
C27 C28 1.384(5) . ?
C3 H3 0.9300 . ?
C3 C2 1.378(5) . ?
C2 C7 1.379(5) . ?
C2 C1 1.509(5) . ?
C19 H19 0.9300 . ?
C19 C20 1.383(5) . ?
C7 H7 0.9300 . ?
C31 H31 0.9300 . ?
C31 C30 1.381(5) . ?
C22 H22 0.9300 . ?
C22 C23 1.387(4) . ?
C22 C21 1.370(5) . ?
C14 H14 0.9300 . ?
C14 C15 1.371(5) . ?
C23 H23 0.9300 . ?
C16 H16 0.9300 . ?
C16 C15 1.374(5) . ?
C20 H20 0.9300 . ?
C20 C21 1.366(5) . ?
C28 H28 0.9300 . ?
C28 C29 1.373(6) . ?
C21 H21 0.9300 . ?
C15 H15 0.9300 . ?
C30 H30 0.9300 . ?
C30 C29 1.367(6) . ?
C29 H29 0.9300 . ?
C1 H1A 0.9600 . ?
C1 H1B 0.9600 . ?
C1 H1C 0.9600 . ?

loop_
_geom_torsion_atom_site_label_1
_geom_torsion_atom_site_label_2
_geom_torsion_atom_site_label_3
_geom_torsion_atom_site_label_4
_geom_torsion
_geom_torsion_site_symmetry_1
_geom_torsion_site_symmetry_2
_geom_torsion_site_symmetry_3
_geom_torsion_site_symmetry_4
_geom_torsion_publ_flag
O1 C11 C10 C9 179.8(3) . . . . ?
O1 C11 C10 C12 1.2(4) . . . . ?
O2 C25 C26 C27 -162.3(3) . . . . ?
O2 C25 C26 C31 16.2(4) . . . . ?
N1 C11 C10 C9 0.7(3) . . . . ?
N1 C11 C10 C12 -177.9(2) . . . . ?
N1 C5 C6 C7 -177.5(3) . . . . ?
N1 C5 C4 C3 178.1(3) . . . . ?
N1 C8 C9 C10 -0.9(3) . . . . ?
N1 C8 C9 C18 -175.9(2) . . . . ?
C11 N1 C5 C6 -108.7(3) . . . . ?
C11 N1 C5 C4 71.5(4) . . . . ?
C11 N1 C8 C24 -179.0(3) . . . . ?
C11 N1 C8 C9 1.4(3) . . . . ?
C11 C10 C9 C8 0.1(3) . . . . ?
C11 C10 C9 C18 174.6(3) . . . . ?
C11 C10 C12 C13 -34.7(4) . . . . ?
C11 C10 C12 C17 144.3(3) . . . . ?
C10 C9 C18 C19 -69.1(4) . . . . ?
C10 C9 C18 C23 114.2(3) . . . . ?
C10 C12 C13 C14 -179.5(3) . . . . ?
C10 C12 C17 C16 179.6(3) . . . . ?
C24 C8 C9 C10 179.4(3) . . . . ?
C24 C8 C9 C18 4.4(4) . . . . ?
C24 C25 C26 C27 11.7(4) . . . . ?
C24 C25 C26 C31 -169.9(3) . . . . ?
C5 N1 C11 O1 5.2(4) . . . . ?
C5 N1 C11 C10 -175.6(2) . . . . ?
C5 N1 C8 C24 -4.9(5) . . . . ?
C5 N1 C8 C9 175.5(2) . . . . ?
C5 C6 C7 C2 -0.7(5) . . . . ?
C5 C4 C3 C2 -0.4(5) . . . . ?
C8 N1 C11 O1 179.6(3) . . . . ?
C8 N1 C11 C10 -1.3(3) . . . . ?
C8 N1 C5 C6 77.9(4) . . . . ?
C8 N1 C5 C4 -101.9(3) . . . . ?
C8 C24 C25 O2 -110.9(4) . . . . ?
C8 C24 C25 C26 75.0(4) . . . . ?
C8 C9 C18 C19 104.8(3) . . . . ?
C8 C9 C18 C23 -71.9(4) . . . . ?
C9 C10 C12 C13 147.1(3) . . . . ?
C9 C10 C12 C17 -34.0(4) . . . . ?
C9 C18 C19 C20 -176.8(3) . . . . ?
C9 C18 C23 C22 177.3(3) . . . . ?
C12 C10 C9 C8 178.6(3) . . . . ?
C12 C10 C9 C18 -6.9(5) . . . . ?
C12 C13 C14 C15 -0.1(5) . . . . ?
C12 C17 C16 C15 -0.2(5) . . . . ?
C18 C19 C20 C21 -0.2(5) . . . . ?
C25 C24 C8 N1 -0.3(5) . . . . ?
C25 C24 C8 C9 179.3(3) . . . . ?
C25 C26 C27 C28 177.0(3) . . . . ?
C25 C26 C31 C30 -178.7(3) . . . . ?
C13 C12 C17 C16 -1.4(5) . . . . ?
C13 C14 C15 C16 -1.4(5) . . . . ?
C6 C5 C4 C3 -1.7(4) . . . . ?
C26 C27 C28 C29 1.5(5) . . . . ?
C26 C31 C30 C29 1.8(6) . . . . ?
C4 C5 C6 C7 2.2(4) . . . . ?
C4 C3 C2 C7 1.9(5) . . . . ?
C4 C3 C2 C1 -177.4(4) . . . . ?
C17 C12 C13 C14 1.5(4) . . . . ?
C17 C16 C15 C14 1.6(6) . . . . ?
C27 C26 C31 C30 -0.2(5) . . . . ?
C27 C28 C29 C30 0.1(6) . . . . ?
C3 C2 C7 C6 -1.4(5) . . . . ?
C19 C18 C23 C22 0.5(5) . . . . ?
C19 C20 C21 C22 0.0(6) . . . . ?
C31 C26 C27 C28 -1.4(5) . . . . ?
C31 C30 C29 C28 -1.8(6) . . . . ?
C23 C18 C19 C20 -0.1(4) . . . . ?
C23 C22 C21 C20 0.5(6) . . . . ?
C21 C22 C23 C18 -0.8(5) . . . . ?
C1 C2 C7 C6 177.9(4) . . . . ?

loop_
_twin_individual_id
_twin_individual_mass_fraction_refined
1 1(2)
2 0(2)
